data_7203993
loop_
_publ_author_name
'Skabara, Peter J.'
'Berridge, Rory'
'Prescott, Karen'
'Goldenberg, Leonid M.'
'Ort\'i, Enrique'
'Viruela, Rafael'
'Pou-Am\'erigo, Rosendo'
'Batsanov, Andrei S.'
'Howard, Judith A. K.'
'Coles, Simon J.'
'Hursthouse, Michael B.'

_publ_section_title
;
 Experimental and theoretical studies into the structural perturbations
 between neutral, oxidised and reduced forms of 1,4-dithiinoquinoxaline
 derivatives
;
_journal_issue 11
_journal_name_full 'Journal of Materials Chemistry'
_journal_page_first 2448
_journal_paper_doi 10.1039/b003910l
_journal_volume 10
_journal_year 2000
_chemical_formula_sum 'C12 H10 N2 S4'
_chemical_formula_weight 310.46
_chemical_melting_point 427.6(5)
_chemical_name_systematic
; 
 5,6-bis(methylsulfanyl)[1,4]dithiino[2,3-b]quinoxaline  
;
_space_group_IT_number 62
_symmetry_cell_setting orthorhombic
_symmetry_space_group_name_Hall '-P 2ac 2n'
_symmetry_space_group_name_H-M 'P n m a'
_atom_sites_solution_hydrogens geom
_atom_sites_solution_primary direct
_atom_sites_solution_secondary difmap
_audit_creation_method SHELXL-97
_cell_angle_alpha 90.00
_cell_angle_beta 90.00
_cell_angle_gamma 90.00
_cell_formula_units_Z 4
_cell_length_a 9.5292(19)
_cell_length_b 13.975(3)
_cell_length_c 10.241(2)
_cell_measurement_reflns_used 5060
_cell_measurement_temperature 293(2)
_cell_measurement_theta_max 25.07
_cell_measurement_theta_min 2.47
_cell_volume 1363.8(5)
_computing_molecular_graphics SHELXTL
_computing_publication_material SHELXTL
_computing_structure_refinement 'SHELXL-97 (Sheldrick, 1997)'
_computing_structure_solution 'SHELXS-97 (Sheldrick, 1990)'
_diffrn_ambient_temperature 293(2)
_diffrn_measured_fraction_theta_full 0.885
_diffrn_measured_fraction_theta_max 0.885
_diffrn_measurement_device_type 'Nonius FAST TV detector'
_diffrn_measurement_method 'phi and omega scans'
_diffrn_radiation_monochromator graphite
_diffrn_radiation_source 'Nonius FR591 rotating anode'
_diffrn_radiation_type MoK\a
_diffrn_radiation_wavelength 0.71073
_diffrn_reflns_av_R_equivalents 0.1244
_diffrn_reflns_av_sigmaI/netI 0.0687
_diffrn_reflns_limit_h_max 11
_diffrn_reflns_limit_h_min -11
_diffrn_reflns_limit_k_max 16
_diffrn_reflns_limit_k_min -11
_diffrn_reflns_limit_l_max 11
_diffrn_reflns_limit_l_min -11
_diffrn_reflns_number 5060
_diffrn_reflns_theta_full 25.07
_diffrn_reflns_theta_max 25.07
_diffrn_reflns_theta_min 2.47
_exptl_absorpt_coefficient_mu 0.678
_exptl_absorpt_correction_T_max 0.7732
_exptl_absorpt_correction_T_min 0.6483
_exptl_absorpt_correction_type none
_exptl_crystal_colour orange
_exptl_crystal_density_diffrn 1.512
_exptl_crystal_density_method 'not measured'
_exptl_crystal_description block
_exptl_crystal_F_000 640
_exptl_crystal_size_max 0.70
_exptl_crystal_size_mid 0.50
_exptl_crystal_size_min 0.40
_refine_diff_density_max 0.288
_refine_diff_density_min -0.384
_refine_diff_density_rms 0.090
_refine_ls_extinction_method none
_refine_ls_goodness_of_fit_ref 0.796
_refine_ls_hydrogen_treatment constr
_refine_ls_matrix_type full
_refine_ls_number_parameters 83
_refine_ls_number_reflns 1121
_refine_ls_number_restraints 0
_refine_ls_restrained_S_all 0.796
_refine_ls_R_factor_all 0.0518
_refine_ls_R_factor_gt 0.0443
_refine_ls_shift/su_max 0.000
_refine_ls_shift/su_mean 0.000
_refine_ls_structure_factor_coef Fsqd
_refine_ls_weighting_details 'calc w=1/[\s^2^(Fo^2^)+(0.1000P)^2^+0.0000P] where P=(Fo^2^+2Fc^2^)/3'
_refine_ls_weighting_scheme calc
_refine_ls_wR_factor_gt 0.1085
_refine_ls_wR_factor_ref 0.1126
_reflns_number_gt 939
_reflns_number_total 1121
_reflns_threshold_expression I>2\s(I)
_cod_data_source_file b003910l.txt
_cod_data_source_block 16
_cod_depositor_comments
;
The following automatic conversions were performed:
'_symmetry_cell_setting' value 'Orthorhombic' changed to 'orthorhombic'
according to '/home/adriana/struct/CIF-dictionaries/cif_core.dic'
dictionary named 'cif_core.dic' version 2.4.1 from 2010-06-29.

Automatic conversion script
Id: cif_fix_enum 1555 2011-01-17 13:19:09Z saulius 

The following automatic conversions were performed:

'_chemical_melting_point' value '154-155 deg.C' was changed to
'427.6(5)' - it was converted from degrees Celsius(C) to Kelvins(K),
the average value was taken and precision was estimated.

Automatic conversion script
Id: cif_fix_values 1569 2011-02-09 13:29:24Z adriana 
;
_cod_original_sg_symbol_H-M Pnma
_cod_database_code 7203993

loop_
_symmetry_equiv_pos_as_xyz
'x, y, z'
'-x+1/2, -y, z+1/2'
'-x, y+1/2, -z'
'x+1/2, -y+1/2, -z+1/2'
'-x, -y, -z'
'x-1/2, y, -z-1/2'
'x, -y-1/2, z'
'-x-1/2, y-1/2, z-1/2'

loop_
_atom_site_label
_atom_site_type_symbol
_atom_site_fract_x
_atom_site_fract_y
_atom_site_fract_z
_atom_site_U_iso_or_equiv
_atom_site_adp_type
_atom_site_occupancy
_atom_site_symmetry_multiplicity
_atom_site_calc_flag
_atom_site_refinement_flags
_atom_site_disorder_assembly
_atom_site_disorder_group
S1 S 0.41875(6) 0.63157(4) 0.49526(6) 0.0517(3) Uani 1 1 d . . .
S2 S 0.20307(6) 0.63572(5) 0.70089(7) 0.0608(3) Uani 1 1 d . . .
N1 N 0.68555(17) 0.64884(12) 0.44677(19) 0.0420(5) Uani 1 1 d . . .
C1 C 1.0500(2) 0.70025(18) 0.3657(2) 0.0566(7) Uani 1 1 d . . .
H1 H 1.1328 0.6676 0.3477 0.068 Uiso 1 1 calc R . .
C2 C 0.9306(2) 0.64972(19) 0.3916(2) 0.0521(6) Uani 1 1 d . . .
H2 H 0.9315 0.5832 0.3908 0.062 Uiso 1 1 calc R . .
C3 C 0.80581(18) 0.70004(16) 0.4195(2) 0.0398(5) Uani 1 1 d . . .
C4 C 0.57321(18) 0.69940(15) 0.47227(19) 0.0361(5) Uani 1 1 d . . .
C5 C 0.31949(19) 0.70223(15) 0.6038(2) 0.0407(5) Uani 1 1 d . . .
C6 C 0.3149(3) 0.54857(18) 0.7758(3) 0.0626(7) Uani 1 1 d . . .
H6A H 0.3478 0.5045 0.7108 0.094 Uiso 1 1 calc R . .
H6B H 0.2632 0.5143 0.8414 0.094 Uiso 1 1 calc R . .
H6C H 0.3935 0.5801 0.8155 0.094 Uiso 1 1 calc R . .

loop_
_atom_site_aniso_label
_atom_site_aniso_U_11
_atom_site_aniso_U_22
_atom_site_aniso_U_33
_atom_site_aniso_U_23
_atom_site_aniso_U_13
_atom_site_aniso_U_12
S1 0.0386(4) 0.0496(5) 0.0667(5) -0.0169(3) 0.0139(3) -0.0112(2)
S2 0.0379(4) 0.0670(5) 0.0776(6) 0.0145(3) 0.0178(3) -0.0066(2)
N1 0.0341(10) 0.0481(10) 0.0437(10) -0.0047(9) 0.0040(7) 0.0022(7)
C1 0.0307(11) 0.0937(17) 0.0452(13) -0.0019(12) 0.0028(9) 0.0107(10)
C2 0.0383(12) 0.0670(15) 0.0509(14) -0.0036(12) 0.0031(10) 0.0088(10)
C3 0.0291(10) 0.0568(12) 0.0334(10) -0.0020(10) 0.0007(8) 0.0009(8)
C4 0.0303(10) 0.0454(11) 0.0327(10) -0.0026(9) 0.0029(8) -0.0023(8)
C5 0.0285(10) 0.0508(11) 0.0427(12) -0.0010(9) 0.0032(8) -0.0028(8)
C6 0.0722(15) 0.0481(13) 0.0673(17) 0.0060(13) 0.0109(13) -0.0047(11)

loop_
_atom_type_symbol
_atom_type_description
_atom_type_scat_dispersion_real
_atom_type_scat_dispersion_imag
_atom_type_scat_source
C C 0.0033 0.0016 'International Tables Vol C Tables 4.2.6.8 and 6.1.1.4'
H H 0.0000 0.0000 'International Tables Vol C Tables 4.2.6.8 and 6.1.1.4'
N N 0.0061 0.0033 'International Tables Vol C Tables 4.2.6.8 and 6.1.1.4'
S S 0.1246 0.1234 'International Tables Vol C Tables 4.2.6.8 and 6.1.1.4'

loop_
_geom_angle_atom_site_label_1
_geom_angle_atom_site_label_2
_geom_angle_atom_site_label_3
_geom_angle
_geom_angle_site_symmetry_1
_geom_angle_site_symmetry_3
_geom_angle_publ_flag
C5 S1 C4 103.33(10) . . ?
C5 S2 C6 103.11(11) . . ?
C4 N1 C3 116.09(18) . . ?
C2 C1 C1 121.15(14) . 7_575 ?
C1 C2 C3 118.9(2) . . ?
N1 C3 C3 121.24(11) . 7_575 ?
N1 C3 C2 118.9(2) . . ?
C3 C3 C2 119.91(14) 7_575 . ?
N1 C4 C4 122.67(12) . 7_575 ?
N1 C4 S1 114.73(16) . . ?
C4 C4 S1 122.45(7) 7_575 . ?
C5 C5 S2 121.96(7) 7_575 . ?
C5 C5 S1 124.08(7) 7_575 . ?
S2 C5 S1 113.56(12) . . ?

loop_
_geom_bond_atom_site_label_1
_geom_bond_atom_site_label_2
_geom_bond_distance
_geom_bond_site_symmetry_2
_geom_bond_publ_flag
S1 C5 1.762(2) . ?
S1 C4 1.7665(19) . ?
S2 C5 1.756(2) . ?
S2 C6 1.791(3) . ?
N1 C4 1.309(3) . ?
N1 C3 1.380(3) . ?
C1 C2 1.365(3) . ?
C1 C1 1.390(5) 7_575 ?
C2 C3 1.411(3) . ?
C3 C3 1.396(4) 7_575 ?
C4 C4 1.414(4) 7_575 ?
C5 C5 1.335(4) 7_575 ?
